data_7704853
loop_
_publ_author_name
'Li, Jianzhe'
'Yang, Dawei'
'Tong, Peng'
'Wang, Baomin'
'Qu, Jingping'

_publ_section_title
;
 Facile C-N coupling of coordinated ammonia and labile carbonyl or
 acetonitrile promoted by a thiolate-bridged dicobalt reaction scaffold.
;
_journal_issue 32
_journal_name_full 'Dalton transactions (Cambridge, England : 2003)'
_journal_page_first 11260
_journal_page_last 11267
_journal_paper_doi 10.1039/d0dt02133d
_journal_volume 49
_journal_year 2020
_chemical_formula_sum 'C25 H42 Co2 I N O S2'
_chemical_formula_weight 681.47
_space_group_crystal_system triclinic
_space_group_IT_number 2
_space_group_name_Hall '-P 1'
_space_group_name_H-M_alt 'P -1'
_atom_sites_solution_hydrogens mixed
_audit_creation_method SHELXL-2014/7
_audit_update_record
;
2020-07-10 deposited with the CCDC.	2020-07-15 downloaded from the CCDC.
;
_cell_angle_alpha 75.2970(14)
_cell_angle_beta 86.9868(14)
_cell_angle_gamma 88.2112(13)
_cell_formula_units_Z 2
_cell_length_a 8.5554(4)
_cell_length_b 11.8305(5)
_cell_length_c 14.1576(6)
_cell_measurement_reflns_used 9127
_cell_measurement_temperature 173(2)
_cell_measurement_theta_max 27.4958
_cell_measurement_theta_min 2.5934
_cell_volume 1383.88(11)
_computing_cell_refinement 'Bruker SAINT'
_computing_data_collection 'Bruker APEX2'
_computing_data_reduction 'Bruker SAINT'
_computing_molecular_graphics 'Bruker SHELXTL'
_computing_publication_material 'Bruker SHELXTL'
_computing_structure_refinement 'SHELXL-2014 (Sheldrick 2014)'
_computing_structure_solution 'SHELXS-97 (Sheldrick 2008)'
_diffrn_ambient_temperature 173(2)
_diffrn_measured_fraction_theta_full 0.992
_diffrn_measured_fraction_theta_max 0.992
_diffrn_measurement_device_type 'Bruker APEX-II CCD'
_diffrn_measurement_method '\f and \w scans'
_diffrn_radiation_type MoK\a
_diffrn_radiation_wavelength 0.71073
_diffrn_reflns_av_R_equivalents 0.0334
_diffrn_reflns_av_unetI/netI 0.0340
_diffrn_reflns_Laue_measured_fraction_full 0.992
_diffrn_reflns_Laue_measured_fraction_max 0.992
_diffrn_reflns_limit_h_max 10
_diffrn_reflns_limit_h_min -10
_diffrn_reflns_limit_k_max 14
_diffrn_reflns_limit_k_min -14
_diffrn_reflns_limit_l_max 16
_diffrn_reflns_limit_l_min -16
_diffrn_reflns_number 17695
_diffrn_reflns_point_group_measured_fraction_full 0.992
_diffrn_reflns_point_group_measured_fraction_max 0.992
_diffrn_reflns_theta_full 24.998
_diffrn_reflns_theta_max 24.998
_diffrn_reflns_theta_min 2.384
_exptl_absorpt_coefficient_mu 2.483
_exptl_absorpt_correction_type empirical
_exptl_absorpt_process_details SADABS
_exptl_crystal_colour black
_exptl_crystal_density_diffrn 1.635
_exptl_crystal_description block
_exptl_crystal_F_000 692
_exptl_crystal_size_max 0.280
_exptl_crystal_size_mid 0.260
_exptl_crystal_size_min 0.250
_exptl_transmission_factor_max 0.7456
_exptl_transmission_factor_min 0.6061
_refine_diff_density_max 0.651
_refine_diff_density_min -0.650
_refine_diff_density_rms 0.099
_refine_ls_extinction_method none
_refine_ls_goodness_of_fit_ref 0.924
_refine_ls_hydrogen_treatment 'riding mode'
_refine_ls_matrix_type full
_refine_ls_number_parameters 297
_refine_ls_number_reflns 4828
_refine_ls_number_restraints 0
_refine_ls_restrained_S_all 0.924
_refine_ls_R_factor_all 0.0288
_refine_ls_R_factor_gt 0.0277
_refine_ls_shift/su_max 0.002
_refine_ls_shift/su_mean 0.000
_refine_ls_structure_factor_coef Fsqd
_refine_ls_weighting_details 'w=1/[\s^2^(Fo^2^)+(0.0417P)^2^+3.7027P] where P=(Fo^2^+2Fc^2^)/3'
_refine_ls_weighting_scheme calc
_refine_ls_wR_factor_gt 0.0755
_refine_ls_wR_factor_ref 0.0764
_reflns_Friedel_coverage 0.000
_reflns_number_gt 4629
_reflns_number_total 4828
_reflns_threshold_expression 'I > 2\s(I)'
_cod_data_source_file d0dt02133d2.cif
_cod_data_source_block 1
_cod_depositor_comments 'Adding full bibliography for 7704853--7704856.cif.'
_cod_database_code 7704853
_shelx_shelxl_version_number 2014/7
_shelx_space_group_comment
;
The symmetry employed for this shelxl refinement is uniquely defined
by the following loop, which should always be used as a source of
symmetry information in preference to the above space-group names.
They are only intended as comments.
;
_shelx_estimated_absorpt_t_min 0.543
_shelx_estimated_absorpt_t_max 0.576

loop_
_space_group_symop_operation_xyz
'x, y, z'
'-x, -y, -z'

loop_
_atom_site_label
_atom_site_type_symbol
_atom_site_fract_x
_atom_site_fract_y
_atom_site_fract_z
_atom_site_U_iso_or_equiv
_atom_site_adp_type
_atom_site_occupancy
_atom_site_site_symmetry_order
_atom_site_calc_flag
_atom_site_refinement_flags_posn
_atom_site_refinement_flags_adp
_atom_site_refinement_flags_occupancy
_atom_site_disorder_assembly
_atom_site_disorder_group
Co1 Co -0.94374(4) -1.18249(3) 1.34068(2) 0.01146(10) Uani 1 1 d . . . . .
Co2 Co -0.92986(4) -1.30850(3) 1.17413(2) 0.01119(10) Uani 1 1 d . . . . .
O1 O -0.8239(2) -1.32794(17) 1.36114(14) 0.0168(4) Uani 1 1 d . . . . .
C25 C -0.8187(3) -1.3777(2) 1.2903(2) 0.0146(5) Uani 1 1 d . . . . .
C4 C -1.0891(3) -1.0582(2) 1.3796(2) 0.0171(6) Uani 1 1 d . . . . .
C5 C -1.0772(4) -1.1579(3) 1.4618(2) 0.0196(6) Uani 1 1 d . . . . .
N1 N -0.7310(3) -1.4748(2) 1.3062(2) 0.0225(5) Uani 1 1 d . . . . .
C3 C -0.9368(3) -1.0113(2) 1.3545(2) 0.0175(6) Uani 1 1 d . . . . .
C12 C -0.8782(4) -1.2650(2) 1.0218(2) 0.0180(6) Uani 1 1 d . . . . .
C1 C -0.9175(4) -1.1741(3) 1.4840(2) 0.0210(6) Uani 1 1 d . . . . .
C14 C -0.9385(3) -1.4517(2) 1.1125(2) 0.0167(6) Uani 1 1 d . . . . .
C15 C -1.0798(3) -1.3837(3) 1.0957(2) 0.0186(6) Uani 1 1 d . . . . .
C2 C -0.8290(3) -1.0845(3) 1.4171(2) 0.0193(6) Uani 1 1 d . . . . .
C13 C -0.8123(3) -1.3772(2) 1.0679(2) 0.0169(6) Uani 1 1 d . . . . .
C11 C -1.0422(3) -1.2679(3) 1.0409(2) 0.0182(6) Uani 1 1 d . . . . .
C18 C -0.6428(4) -1.4100(3) 1.0585(2) 0.0253(6) Uani 1 1 d . . . . .
H18A H -0.5837 -1.3407 1.0246 0.038 Uiso 1 1 calc R U . . .
H18B H -0.6026 -1.4416 1.1237 0.038 Uiso 1 1 calc R U . . .
H18C H -0.6312 -1.4693 1.0211 0.038 Uiso 1 1 calc R U . . .
C19 C -0.9318(4) -1.5805(3) 1.1585(2) 0.0253(7) Uani 1 1 d . . . . .
H19A H -0.8224 -1.6076 1.1623 0.038 Uiso 1 1 calc R U . . .
H19B H -0.9813 -1.5966 1.2244 0.038 Uiso 1 1 calc R U . . .
H19C H -0.9875 -1.6216 1.1188 0.038 Uiso 1 1 calc R U . . .
C8 C -0.9026(4) -0.9020(3) 1.2768(2) 0.0300(7) Uani 1 1 d . . . . .
H8A H -0.7901 -0.8871 1.2727 0.045 Uiso 1 1 calc R U . . .
H8B H -0.9348 -0.9111 1.2138 0.045 Uiso 1 1 calc R U . . .
H8C H -0.9605 -0.8360 1.2929 0.045 Uiso 1 1 calc R U . . .
C20 C -1.2424(4) -1.4269(3) 1.1227(3) 0.0326(8) Uani 1 1 d . . . . .
H20A H -1.3174 -1.3620 1.1027 0.049 Uiso 1 1 calc R U . . .
H20B H -1.2628 -1.4879 1.0895 0.049 Uiso 1 1 calc R U . . .
H20C H -1.2535 -1.4593 1.1936 0.049 Uiso 1 1 calc R U . . .
C10 C -1.2113(5) -1.2261(3) 1.5166(3) 0.0358(8) Uani 1 1 d . . . . .
H10A H -1.3088 -1.1961 1.4850 0.054 Uiso 1 1 calc R U . . .
H10B H -1.1963 -1.3086 1.5169 0.054 Uiso 1 1 calc R U . . .
H10C H -1.2173 -1.2183 1.5840 0.054 Uiso 1 1 calc R U . . .
C17 C -0.7863(4) -1.1652(3) 0.9595(2) 0.0281(7) Uani 1 1 d . . . . .
H17A H -0.6748 -1.1871 0.9592 0.042 Uiso 1 1 calc R U . . .
H17B H -0.8221 -1.1467 0.8926 0.042 Uiso 1 1 calc R U . . .
H17C H -0.8017 -1.0966 0.9861 0.042 Uiso 1 1 calc R U . . .
C9 C -1.2355(4) -1.0078(3) 1.3312(3) 0.0303(7) Uani 1 1 d . . . . .
H9A H -1.3244 -1.0561 1.3618 0.045 Uiso 1 1 calc R U . . .
H9B H -1.2528 -0.9281 1.3385 0.045 Uiso 1 1 calc R U . . .
H9C H -1.2252 -1.0061 1.2616 0.045 Uiso 1 1 calc R U . . .
C7 C -0.6561(4) -1.0687(4) 1.4183(3) 0.0357(8) Uani 1 1 d . . . . .
H7A H -0.6116 -1.1322 1.4689 0.053 Uiso 1 1 calc R U . . .
H7B H -0.6071 -1.0699 1.3544 0.053 Uiso 1 1 calc R U . . .
H7C H -0.6364 -0.9936 1.4325 0.053 Uiso 1 1 calc R U . . .
C16 C -1.1603(4) -1.1721(3) 1.0062(2) 0.0311(7) Uani 1 1 d . . . . .
H16A H -1.2651 -1.1996 1.0310 0.047 Uiso 1 1 calc R U . . .
H16B H -1.1361 -1.1042 1.0302 0.047 Uiso 1 1 calc R U . . .
H16C H -1.1570 -1.1499 0.9345 0.047 Uiso 1 1 calc R U . . .
C6 C -0.8495(5) -1.2717(3) 1.5612(2) 0.0370(9) Uani 1 1 d . . . . .
H6A H -0.7361 -1.2622 1.5613 0.055 Uiso 1 1 calc R U . . .
H6B H -0.8971 -1.2698 1.6253 0.055 Uiso 1 1 calc R U . . .
H6C H -0.8709 -1.3467 1.5474 0.055 Uiso 1 1 calc R U . . .
I1 I -0.50664(2) -1.28294(2) 0.75125(2) 0.02632(9) Uani 1 1 d . . . . .
S1 S -0.84208(8) -1.13721(5) 1.18584(5) 0.01362(14) Uani 1 1 d . . . . .
S2 S -1.12611(7) -1.26791(6) 1.27258(5) 0.01458(14) Uani 1 1 d . . . . .
C21 C -0.6280(3) -1.1524(3) 1.1907(2) 0.0209(6) Uani 1 1 d . . . . .
H21A H -0.6000 -1.1849 1.2594 0.025 Uiso 1 1 calc R U . . .
H21B H -0.5904 -1.2084 1.1528 0.025 Uiso 1 1 calc R U . . .
C22 C -0.5464(4) -1.0370(3) 1.1502(3) 0.0288(7) Uani 1 1 d . . . . .
H22A H -0.4329 -1.0495 1.1543 0.043 Uiso 1 1 calc R U . . .
H22B H -0.5719 -1.0052 1.0817 0.043 Uiso 1 1 calc R U . . .
H22C H -0.5815 -0.9817 1.1883 0.043 Uiso 1 1 calc R U . . .
C23 C -1.1776(4) -1.4074(3) 1.3589(2) 0.0254(7) Uani 1 1 d . . . . .
H23A H -1.1379 -1.4726 1.3316 0.031 Uiso 1 1 calc R U . . .
H23B H -1.1256 -1.4137 1.4209 0.031 Uiso 1 1 calc R U . . .
C24 C -1.3530(4) -1.4190(4) 1.3798(3) 0.0387(9) Uani 1 1 d . . . . .
H24A H -1.3750 -1.4944 1.4260 0.058 Uiso 1 1 calc R U . . .
H24B H -1.3926 -1.3556 1.4082 0.058 Uiso 1 1 calc R U . . .
H24C H -1.4048 -1.4144 1.3188 0.058 Uiso 1 1 calc R U . . .
H102 H -0.716(5) -1.513(4) 1.267(3) 0.026(10) Uiso 1 1 d . . . . .
H101 H -0.679(5) -1.494(3) 1.359(3) 0.025(9) Uiso 1 1 d . . . . .

loop_
_atom_site_aniso_label
_atom_site_aniso_U_11
_atom_site_aniso_U_22
_atom_site_aniso_U_33
_atom_site_aniso_U_23
_atom_site_aniso_U_13
_atom_site_aniso_U_12
Co1 0.01274(18) 0.01083(18) 0.01149(18) -0.00426(13) 0.00046(13) -0.00028(13)
Co2 0.01184(18) 0.01023(18) 0.01244(18) -0.00463(14) -0.00020(13) -0.00064(13)
O1 0.0194(10) 0.0162(9) 0.0149(9) -0.0042(8) -0.0017(8) 0.0022(8)
C25 0.0113(12) 0.0124(12) 0.0202(14) -0.0048(11) 0.0028(10) -0.0031(10)
C4 0.0201(14) 0.0165(13) 0.0176(13) -0.0107(11) 0.0017(11) 0.0016(11)
C5 0.0265(15) 0.0187(14) 0.0161(13) -0.0099(11) 0.0046(11) -0.0032(12)
N1 0.0266(14) 0.0197(13) 0.0236(14) -0.0093(11) -0.0072(11) 0.0068(10)
C3 0.0253(15) 0.0149(13) 0.0149(13) -0.0089(11) 0.0030(11) -0.0021(11)
C12 0.0252(15) 0.0182(14) 0.0126(13) -0.0075(11) -0.0002(11) 0.0000(11)
C1 0.0321(16) 0.0187(14) 0.0141(13) -0.0080(11) -0.0037(12) 0.0049(12)
C14 0.0225(14) 0.0151(13) 0.0153(13) -0.0087(11) -0.0031(11) -0.0009(11)
C15 0.0193(14) 0.0225(15) 0.0185(14) -0.0128(12) -0.0033(11) -0.0021(11)
C2 0.0194(14) 0.0231(15) 0.0208(14) -0.0154(12) -0.0006(11) -0.0006(11)
C13 0.0205(14) 0.0195(14) 0.0137(13) -0.0101(11) -0.0004(11) 0.0015(11)
C11 0.0224(15) 0.0208(14) 0.0140(13) -0.0089(11) -0.0054(11) 0.0031(11)
C18 0.0203(15) 0.0331(17) 0.0270(16) -0.0165(13) 0.0008(12) 0.0030(12)
C19 0.0370(18) 0.0143(14) 0.0266(16) -0.0082(12) -0.0047(13) -0.0017(12)
C8 0.048(2) 0.0161(15) 0.0265(16) -0.0081(13) 0.0101(14) -0.0057(13)
C20 0.0209(16) 0.043(2) 0.0410(19) -0.0239(16) 0.0002(14) -0.0108(14)
C10 0.044(2) 0.0357(19) 0.0303(18) -0.0153(15) 0.0212(16) -0.0161(16)
C17 0.0412(19) 0.0245(16) 0.0186(15) -0.0066(12) 0.0084(13) -0.0080(14)
C9 0.0264(17) 0.0332(18) 0.0357(18) -0.0173(15) -0.0072(14) 0.0127(14)
C7 0.0212(17) 0.053(2) 0.044(2) -0.0319(18) -0.0046(15) -0.0026(15)
C16 0.0350(18) 0.0335(18) 0.0255(16) -0.0094(14) -0.0084(14) 0.0164(15)
C6 0.060(2) 0.0315(18) 0.0207(16) -0.0080(14) -0.0151(16) 0.0175(17)
I1 0.02392(13) 0.02070(12) 0.03103(13) -0.00205(9) 0.00388(8) 0.00434(8)
S1 0.0157(3) 0.0118(3) 0.0138(3) -0.0041(2) 0.0015(2) -0.0026(2)
S2 0.0123(3) 0.0142(3) 0.0186(3) -0.0068(3) 0.0008(2) -0.0013(2)
C21 0.0170(14) 0.0222(15) 0.0253(15) -0.0095(12) 0.0035(11) -0.0042(11)
C22 0.0217(16) 0.0310(17) 0.0345(18) -0.0097(14) 0.0045(13) -0.0113(13)
C23 0.0258(16) 0.0187(15) 0.0308(17) -0.0055(13) 0.0085(13) -0.0080(12)
C24 0.0281(18) 0.044(2) 0.045(2) -0.0140(17) 0.0146(16) -0.0196(16)

loop_
_atom_type_symbol
_atom_type_description
_atom_type_scat_dispersion_real
_atom_type_scat_dispersion_imag
_atom_type_scat_source
C C 0.0033 0.0016 'International Tables Vol C Tables 4.2.6.8 and 6.1.1.4'
H H 0.0000 0.0000 'International Tables Vol C Tables 4.2.6.8 and 6.1.1.4'
N N 0.0061 0.0033 'International Tables Vol C Tables 4.2.6.8 and 6.1.1.4'
O O 0.0106 0.0060 'International Tables Vol C Tables 4.2.6.8 and 6.1.1.4'
S S 0.1246 0.1234 'International Tables Vol C Tables 4.2.6.8 and 6.1.1.4'
Co Co 0.3494 0.9721 'International Tables Vol C Tables 4.2.6.8 and 6.1.1.4'
I I -0.4742 1.8119 'International Tables Vol C Tables 4.2.6.8 and 6.1.1.4'

loop_
_geom_angle_atom_site_label_1
_geom_angle_atom_site_label_2
_geom_angle_atom_site_label_3
_geom_angle
_geom_angle_site_symmetry_1
_geom_angle_site_symmetry_3
_geom_angle_publ_flag
O1 Co1 C4 156.17(10) . . ?
O1 Co1 C2 104.47(10) . . ?
C4 Co1 C2 67.93(11) . . ?
O1 Co1 C1 91.82(10) . . ?
C4 Co1 C1 67.53(11) . . ?
C2 Co1 C1 40.43(12) . . ?
O1 Co1 C3 142.94(10) . . ?
C4 Co1 C3 40.20(11) . . ?
C2 Co1 C3 40.06(12) . . ?
C1 Co1 C3 67.18(11) . . ?
O1 Co1 C5 115.70(10) . . ?
C4 Co1 C5 40.54(12) . . ?
C2 Co1 C5 67.63(11) . . ?
C1 Co1 C5 39.68(12) . . ?
C3 Co1 C5 67.38(11) . . ?
O1 Co1 S1 87.41(6) . . ?
C4 Co1 S1 116.33(8) . . ?
C2 Co1 S1 107.56(9) . . ?
C1 Co1 S1 146.38(9) . . ?
C3 Co1 S1 94.09(8) . . ?
C5 Co1 S1 156.88(9) . . ?
O1 Co1 S2 87.61(6) . . ?
C4 Co1 S2 97.30(8) . . ?
C2 Co1 S2 164.78(8) . . ?
C1 Co1 S2 131.78(9) . . ?
C3 Co1 S2 129.29(9) . . ?
C5 Co1 S2 98.97(8) . . ?
S1 Co1 S2 81.80(3) . . ?
C25 Co2 C13 103.18(11) . . ?
C25 Co2 C15 130.42(11) . . ?
C13 Co2 C15 66.84(11) . . ?
C25 Co2 C14 100.58(11) . . ?
C13 Co2 C14 40.01(11) . . ?
C15 Co2 C14 39.79(11) . . ?
C25 Co2 C11 167.74(11) . . ?
C13 Co2 C11 67.15(11) . . ?
C15 Co2 C11 39.84(12) . . ?
C14 Co2 C11 67.19(11) . . ?
C25 Co2 C12 136.48(11) . . ?
C13 Co2 C12 40.00(11) . . ?
C15 Co2 C12 66.04(11) . . ?
C14 Co2 C12 66.71(11) . . ?
C11 Co2 C12 39.23(12) . . ?
C25 Co2 S1 86.63(8) . . ?
C13 Co2 S1 114.86(8) . . ?
C15 Co2 S1 142.63(9) . . ?
C14 Co2 S1 154.74(8) . . ?
C11 Co2 S1 104.12(8) . . ?
C12 Co2 S1 91.34(8) . . ?
C25 Co2 S2 87.41(8) . . ?
C13 Co2 S2 159.53(8) . . ?
C15 Co2 S2 92.92(8) . . ?
C14 Co2 S2 121.38(8) . . ?
C11 Co2 S2 99.62(8) . . ?
C12 Co2 S2 135.46(8) . . ?
S1 Co2 S2 82.82(3) . . ?
C25 O1 Co1 115.92(17) . . ?
O1 C25 N1 113.8(3) . . ?
O1 C25 Co2 119.8(2) . . ?
N1 C25 Co2 126.5(2) . . ?
C3 C4 C5 108.0(3) . . ?
C3 C4 C9 125.3(3) . . ?
C5 C4 C9 126.6(3) . . ?
C3 C4 Co1 70.95(16) . . ?
C5 C4 Co1 70.77(16) . . ?
C9 C4 Co1 126.1(2) . . ?
C1 C5 C4 107.6(3) . . ?
C1 C5 C10 126.9(3) . . ?
C4 C5 C10 125.4(3) . . ?
C1 C5 Co1 69.91(16) . . ?
C4 C5 Co1 68.69(15) . . ?
C10 C5 Co1 129.6(2) . . ?
C4 C3 C2 108.2(3) . . ?
C4 C3 C8 124.1(3) . . ?
C2 C3 C8 127.7(3) . . ?
C4 C3 Co1 68.85(15) . . ?
C2 C3 Co1 69.44(16) . . ?
C8 C3 Co1 128.4(2) . . ?
C11 C12 C13 108.6(2) . . ?
C11 C12 C17 126.8(3) . . ?
C13 C12 C17 124.5(3) . . ?
C11 C12 Co2 69.97(16) . . ?
C13 C12 Co2 68.97(15) . . ?
C17 C12 Co2 129.5(2) . . ?
C5 C1 C2 108.7(3) . . ?
C5 C1 C6 126.1(3) . . ?
C2 C1 C6 125.2(3) . . ?
C5 C1 Co1 70.41(16) . . ?
C2 C1 Co1 69.51(16) . . ?
C6 C1 Co1 123.8(2) . . ?
C15 C14 C13 107.3(2) . . ?
C15 C14 C19 124.4(3) . . ?
C13 C14 C19 127.9(3) . . ?
C15 C14 Co2 70.04(15) . . ?
C13 C14 Co2 69.47(15) . . ?
C19 C14 Co2 131.0(2) . . ?
C14 C15 C11 108.8(3) . . ?
C14 C15 C20 126.4(3) . . ?
C11 C15 C20 124.6(3) . . ?
C14 C15 Co2 70.17(15) . . ?
C11 C15 Co2 70.25(15) . . ?
C20 C15 Co2 129.4(2) . . ?
C3 C2 C1 107.4(3) . . ?
C3 C2 C7 127.2(3) . . ?
C1 C2 C7 125.3(3) . . ?
C3 C2 Co1 70.50(16) . . ?
C1 C2 Co1 70.06(16) . . ?
C7 C2 Co1 127.5(2) . . ?
C14 C13 C12 107.7(2) . . ?
C14 C13 C18 127.8(3) . . ?
C12 C13 C18 124.1(3) . . ?
C14 C13 Co2 70.52(15) . . ?
C12 C13 Co2 71.03(16) . . ?
C18 C13 Co2 129.4(2) . . ?
C12 C11 C15 107.5(3) . . ?
C12 C11 C16 127.9(3) . . ?
C15 C11 C16 124.6(3) . . ?
C12 C11 Co2 70.80(16) . . ?
C15 C11 Co2 69.91(16) . . ?
C16 C11 Co2 127.5(2) . . ?
C21 S1 Co2 106.72(10) . . ?
C21 S1 Co1 107.91(10) . . ?
Co2 S1 Co1 87.05(3) . . ?
C23 S2 Co2 106.26(10) . . ?
C23 S2 Co1 107.95(11) . . ?
Co2 S2 Co1 86.44(3) . . ?
C22 C21 S1 112.5(2) . . ?
C24 C23 S2 112.3(2) . . ?

loop_
_geom_bond_atom_site_label_1
_geom_bond_atom_site_label_2
_geom_bond_distance
_geom_bond_site_symmetry_2
_geom_bond_publ_flag
Co1 O1 1.9401(19) . ?
Co1 C4 2.059(3) . ?
Co1 C2 2.073(3) . ?
Co1 C1 2.080(3) . ?
Co1 C3 2.087(3) . ?
Co1 C5 2.087(3) . ?
Co1 S1 2.2543(7) . ?
Co1 S2 2.2664(7) . ?
Co2 C25 1.926(3) . ?
Co2 C13 2.084(3) . ?
Co2 C15 2.096(3) . ?
Co2 C14 2.098(3) . ?
Co2 C11 2.101(3) . ?
Co2 C12 2.112(3) . ?
Co2 S1 2.2308(7) . ?
Co2 S2 2.2440(7) . ?
O1 C25 1.284(3) . ?
C25 N1 1.329(4) . ?
C4 C3 1.425(4) . ?
C4 C5 1.436(4) . ?
C4 C9 1.493(4) . ?
C5 C1 1.414(4) . ?
C5 C10 1.489(4) . ?
C3 C2 1.425(4) . ?
C3 C8 1.496(4) . ?
C12 C11 1.414(4) . ?
C12 C13 1.435(4) . ?
C12 C17 1.499(4) . ?
C1 C2 1.435(4) . ?
C1 C6 1.500(4) . ?
C14 C15 1.427(4) . ?
C14 C13 1.431(4) . ?
C14 C19 1.498(4) . ?
C15 C11 1.430(4) . ?
C15 C20 1.493(4) . ?
C2 C7 1.499(4) . ?
C13 C18 1.497(4) . ?
C11 C16 1.498(4) . ?
S1 C21 1.838(3) . ?
S2 C23 1.837(3) . ?
C21 C22 1.517(4) . ?
C23 C24 1.518(5) . ?
